data_1524030
loop_
_publ_author_name
'Barrows, R.G.'
'Newkirk, J.B.'

_publ_section_title
;
 Phase equilibria in the Co-Cr-W system with special emphasis on the
 R-phase
;
_journal_name_full Metallography
_journal_page_first 515
_journal_page_last 541
_journal_volume 5
_journal_year 1972
_chemical_formula_sum 'Co22.99 Cr15.01 W15'
_chemical_name_systematic '(Co.605 Cr.395)38 W15'
_space_group_IT_number 148
_symmetry_space_group_name_Hall '-R 3'
_symmetry_space_group_name_H-M 'R -3 :H'
_cell_angle_alpha 90
_cell_angle_beta 90
_cell_angle_gamma 120
_cell_formula_units_Z 3
_cell_length_a 10.8819
_cell_length_b 10.8819
_cell_length_c 19.2366
_cell_volume 1972.733
_citation_journal_id_ASTM MEIJAP
_cod_data_source_file Barrows_MEIJAP_1972_919.cif
_cod_data_source_block Co22.99Cr15.01W15
_cod_original_cell_volume 1972.734
_cod_database_code 1524030

loop_
_symmetry_equiv_pos_as_xyz
x,y,z
-y,x-y,z
-x+y,-x,z
-x,-y,-z
y,-x+y,-z
x-y,x,-z
x+2/3,y+1/3,z+1/3
-y+2/3,x-y+1/3,z+1/3
-x+y+2/3,-x+1/3,z+1/3
-x+2/3,-y+1/3,-z+1/3
y+2/3,-x+y+1/3,-z+1/3
x-y+2/3,x+1/3,-z+1/3
x+1/3,y+2/3,z+2/3
-y+1/3,x-y+2/3,z+2/3
-x+y+1/3,-x+2/3,z+2/3
-x+1/3,-y+2/3,-z+2/3
y+1/3,-x+y+2/3,-z+2/3
x-y+1/3,x+2/3,-z+2/3

loop_
_atom_site_label
_atom_site_type_symbol
_atom_site_fract_x
_atom_site_fract_y
_atom_site_fract_z
_atom_site_occupancy
_atom_site_U_iso_or_equiv
Cr4 Cr 0.0509 0.279 0.1 0.395 0.0
Co8 Co 0.1132 0.2687 0.4652 0.409 0.0
Co1 Co 0 0 0.5 0.605 0.0
Cr2 Cr 0 0 0.3044 0.395 0.0
W3 W 0.033 0.2579 0.3183 0.464 0.0
Co2 Co 0 0 0.3044 0.605 0.0
Co3 Co 0.1596 0.247 0.002 0.605 0.0
Cr6 Cr 0.225 0.1969 0.2685 0.395 0.0
Co9 Co 0.033 0.2579 0.3183 0.324 0.0
Co5 Co 0.9212 0.1393 0.1962 0.605 0.0
Cr7 Cr 0.1759 0.1265 0.3969 0.245 0.0
Co7 Co 0.1759 0.1265 0.3969 0.376 0.0
W2 W 0.1132 0.2687 0.4652 0.324 0.0
Co6 Co 0.225 0.1969 0.2685 0.605 0.0
Cr3 Cr 0.1596 0.247 0.002 0.395 0.0
Cr5 Cr 0.9212 0.1393 0.1962 0.395 0.0
Cr1 Cr 0 0 0.5 0.395 0.0
W1 W 0.1759 0.1265 0.3969 0.379 0.0
Cr9 Cr 0.033 0.2579 0.3183 0.212 0.0
W4 W 0 0 0.0735 1 0.0
Co4 Co 0.0509 0.279 0.1 0.605 0.0
W5 W 0.2671 0.2218 0.1222 1 0.0
Cr8 Cr 0.1132 0.2687 0.4652 0.267 0.0
